data_2207621
loop_
_publ_author_name
'He, Xiangjiu'
'Lobkovsky, Emil'
'Liu, Rui Hai'

_publ_section_title
;
 (<i>R</i>*)-Methyl 3-carboxy-2-hydroxypropanoate
;
_journal_coeditor_code OM6268
_journal_issue 12
_journal_name_full 'Acta Crystallographica Section E'
_journal_page_first o4104
_journal_page_last o4106
_journal_paper_doi 10.1107/S1600536805036378
_journal_volume 61
_journal_year 2005
_chemical_formula_iupac 'C5 H8 O5'
_chemical_formula_moiety 'C5 H8 O5'
_chemical_formula_sum 'C5 H8 O5'
_chemical_formula_weight 148.11
_chemical_name_systematic
;
Methyl 3-carboxy-2-hydroxypropanoate
;
_space_group_IT_number 5
_symmetry_cell_setting monoclinic
_symmetry_space_group_name_Hall 'C 2y'
_symmetry_space_group_name_H-M 'C 1 2 1'
_atom_sites_solution_hydrogens difmap
_atom_sites_solution_primary direct
_atom_sites_solution_secondary difmap
_audit_creation_method SHELXL97
_cell_angle_alpha 90.00
_cell_angle_beta 100.415(18)
_cell_angle_gamma 90.00
_cell_formula_units_Z 4
_cell_length_a 22.699(5)
_cell_length_b 4.1854(9)
_cell_length_c 6.9782(15)
_cell_measurement_reflns_used 4381
_cell_measurement_temperature 173(2)
_cell_measurement_theta_max 34.26
_cell_measurement_theta_min 2.97
_cell_volume 652.0(2)
_computing_cell_refinement 'SAINT-Plus (Bruker, 2003)'
_computing_data_collection 'APEX2 (Bruker, 2004)'
_computing_data_reduction SAINT-Plus
_computing_molecular_graphics SHELXTL
_computing_publication_material SHELXTL
_computing_structure_refinement SHELXTL
_computing_structure_solution 'SHELXTL (Bruker, 1999)'
_diffrn_ambient_temperature 173(2)
_diffrn_measured_fraction_theta_full 0.936
_diffrn_measured_fraction_theta_max 0.936
_diffrn_measurement_device_type 'Bruker X8 APEX II'
_diffrn_measurement_method '\f and \w'
_diffrn_radiation_monochromator graphite
_diffrn_radiation_source 'fine-focus sealed tube'
_diffrn_radiation_type MoK\a
_diffrn_radiation_wavelength 0.71073
_diffrn_reflns_av_R_equivalents 0.0516
_diffrn_reflns_av_sigmaI/netI 0.0270
_diffrn_reflns_limit_h_max 36
_diffrn_reflns_limit_h_min -34
_diffrn_reflns_limit_k_max 5
_diffrn_reflns_limit_k_min -6
_diffrn_reflns_limit_l_max 11
_diffrn_reflns_limit_l_min -11
_diffrn_reflns_number 6931
_diffrn_reflns_theta_full 34.31
_diffrn_reflns_theta_max 34.31
_diffrn_reflns_theta_min 1.82
_diffrn_standards_decay_% 0
_diffrn_standards_interval_count 0
_diffrn_standards_interval_time 0
_diffrn_standards_number 0
_exptl_absorpt_coefficient_mu 0.138
_exptl_absorpt_correction_T_max 0.9598
_exptl_absorpt_correction_T_min 0.9342
_exptl_absorpt_correction_type multi-scan
_exptl_absorpt_process_details '(SADABS; Sheldrick, 1996)'
_exptl_crystal_colour colourless
_exptl_crystal_density_diffrn 1.509
_exptl_crystal_density_method 'not measured'
_exptl_crystal_description block
_exptl_crystal_F_000 312
_exptl_crystal_size_max 0.50
_exptl_crystal_size_mid 0.40
_exptl_crystal_size_min 0.30
_refine_diff_density_max 0.243
_refine_diff_density_min -0.188
_refine_ls_extinction_method none
_refine_ls_goodness_of_fit_ref 1.089
_refine_ls_hydrogen_treatment refall
_refine_ls_matrix_type full
_refine_ls_number_parameters 123
_refine_ls_number_reflns 1421
_refine_ls_number_restraints 1
_refine_ls_restrained_S_all 1.088
_refine_ls_R_factor_all 0.0335
_refine_ls_R_factor_gt 0.0312
_refine_ls_shift/su_max 0.013
_refine_ls_shift/su_mean 0.001
_refine_ls_structure_factor_coef Fsqd
_refine_ls_weighting_details 'calc w = 1/[\s^2^(Fo^2^)+(0.0589P)^2^] where P = (Fo^2^+2Fc^2^)/3'
_refine_ls_weighting_scheme calc
_refine_ls_wR_factor_gt 0.0829
_refine_ls_wR_factor_ref 0.0844
_reflns_number_gt 1323
_reflns_number_total 1421
_reflns_threshold_expression I>2\s(I)
_cod_data_source_file om6268.cif
_cod_data_source_block I
_cod_depositor_comments
;
The following automatic conversions were performed:
'_symmetry_cell_setting' value 'Monoclinic' changed to 'monoclinic'
according to '/home/saulius/struct/CIF-dictionaries/cif_core.dic'
dictionary named 'cif_core.dic' version 2.4.1 from 2010-06-29.

Automatic conversion script
Id: cif_fix_enum 1527 2010-12-29 10:47:43Z saulius 

The following automatic conversions were performed:

'_symmetry_cell_setting' value 'Monoclinic' changed to 'monoclinic'
according to /home/saulius/struct/CIF-dictionaries/cif_core.dic
dictionary named 'cif_core.dic' version 2.4.1 from 2010-06-29.

Automatic conversion script
Id: cif_fix_values 1715 2011-07-08 13:25:40Z adriana 
;
_cod_original_sg_symbol_H-M 'C 2'
_cod_database_code 2207621
_cod_database_fobs_code 2207621

loop_
_symmetry_equiv_pos_as_xyz
'x, y, z'
'-x, y, -z'
'x+1/2, y+1/2, z'
'-x+1/2, y+1/2, -z'

loop_
_atom_site_label
_atom_site_fract_x
_atom_site_fract_y
_atom_site_fract_z
_atom_site_U_iso_or_equiv
_atom_site_adp_type
_atom_site_calc_flag
_atom_site_occupancy
_atom_site_type_symbol
O1 0.25707(3) 0.9660(3) 0.24422(10) 0.03445(19) Uani d 1 O
H1 0.2392(8) 1.024(6) 0.117(3) 0.062(6) Uiso d 1 H
O2 0.30772(3) 0.6119(2) 0.10029(10) 0.03145(18) Uani d 1 O
O3 0.42670(3) 0.81550(17) 0.38465(10) 0.02544(15) Uani d 1 O
H3 0.4604(7) 0.745(4) 0.361(2) 0.038(4) Uiso d 1 H
O4 0.47584(3) 0.5139(2) 0.72298(10) 0.03141(18) Uani d 1 O
O5 0.38839(3) 0.28696(18) 0.73931(9) 0.02445(15) Uani d 1 O
C1 0.29831(3) 0.7457(2) 0.24497(11) 0.02159(17) Uani d 1 C
C2 0.33131(4) 0.6772(2) 0.44659(11) 0.02098(16) Uani d 1 C
H2A 0.3302(6) 0.868(4) 0.529(2) 0.032(4) Uiso d 1 H
H2B 0.3112(6) 0.506(4) 0.502(2) 0.029(3) Uiso d 1 H
C3 0.39473(4) 0.5632(2) 0.44873(12) 0.01953(15) Uani d 1 C
H3A 0.3960(6) 0.372(4) 0.3703(19) 0.020(3) Uiso d 1 H
C4 0.42474(3) 0.4564(2) 0.65146(11) 0.02063(16) Uani d 1 C
C5 0.41331(5) 0.1663(3) 0.93099(13) 0.0298(2) Uani d 1 C
H5A 0.4446(8) 0.013(5) 0.923(2) 0.045(4) Uiso d 1 H
H5B 0.3819(7) 0.062(5) 0.973(2) 0.041(4) Uiso d 1 H
H5C 0.4271(8) 0.341(6) 1.004(3) 0.049(5) Uiso d 1 H

loop_
_atom_site_aniso_label
_atom_site_aniso_U_11
_atom_site_aniso_U_22
_atom_site_aniso_U_33
_atom_site_aniso_U_12
_atom_site_aniso_U_13
_atom_site_aniso_U_23
O1 0.0340(3) 0.0493(5) 0.0185(3) 0.0170(4) 0.0006(2) 0.0034(3)
O2 0.0304(3) 0.0423(5) 0.0197(3) 0.0009(3) -0.0007(2) -0.0074(3)
O3 0.0214(3) 0.0247(3) 0.0319(3) 0.0025(2) 0.0093(2) 0.0084(3)
O4 0.0205(3) 0.0448(5) 0.0270(3) -0.0052(3) -0.0011(2) 0.0066(3)
O5 0.0230(3) 0.0318(4) 0.0174(2) -0.0045(3) 0.0007(2) 0.0049(2)
C1 0.0172(3) 0.0284(5) 0.0187(3) -0.0031(3) 0.0022(2) 0.0011(3)
C2 0.0178(3) 0.0285(4) 0.0160(3) 0.0008(3) 0.0013(2) 0.0009(3)
C3 0.0200(3) 0.0215(4) 0.0171(3) 0.0008(3) 0.0036(3) 0.0008(3)
C4 0.0192(3) 0.0231(4) 0.0194(3) 0.0001(3) 0.0031(3) 0.0008(3)
C5 0.0317(4) 0.0374(6) 0.0193(3) -0.0009(4) 0.0022(3) 0.0070(4)

loop_
_atom_type_symbol
_atom_type_description
_atom_type_scat_dispersion_real
_atom_type_scat_dispersion_imag
_atom_type_scat_source
C C 0.0033 0.0016 'International Tables Vol C Tables 4.2.6.8 and 6.1.1.4'
H H 0.0000 0.0000 'International Tables Vol C Tables 4.2.6.8 and 6.1.1.4'
O O 0.0106 0.0060 'International Tables Vol C Tables 4.2.6.8 and 6.1.1.4'

loop_
_geom_angle_atom_site_label_1
_geom_angle_atom_site_label_2
_geom_angle_atom_site_label_3
_geom_angle
C1 O1 H1 111.8(13)
C3 O3 H3 109.3(11)
C4 O5 C5 116.39(7)
O2 C1 O1 123.81(8)
O2 C1 C2 124.26(9)
O1 C1 C2 111.92(7)
C1 C2 C3 112.51(7)
C1 C2 H2A 109.3(9)
C3 C2 H2A 111.9(8)
C1 C2 H2B 108.9(9)
C3 C2 H2B 106.2(9)
H2A C2 H2B 107.9(11)
O3 C3 C2 107.82(7)
O3 C3 C4 110.35(7)
C2 C3 C4 111.51(7)
O3 C3 H3A 111.8(8)
C2 C3 H3A 112.3(8)
C4 C3 H3A 103.1(8)
O4 C4 O5 123.54(8)
O4 C4 C3 124.29(8)
O5 C4 C3 112.16(7)
O5 C5 H5A 110.5(10)
O5 C5 H5B 105.1(10)
H5A C5 H5B 108.7(16)
O5 C5 H5C 106.0(13)
H5A C5 H5C 112.3(17)
H5B C5 H5C 113.9(17)

loop_
_geom_bond_atom_site_label_1
_geom_bond_atom_site_label_2
_geom_bond_distance
O1 C1 1.3133(12)
O1 H1 0.94(2)
O2 C1 1.2069(11)
O3 C3 1.3996(11)
O3 H3 0.864(16)
O4 C4 1.2014(11)
O5 C4 1.3199(11)
O5 C5 1.4459(11)
C1 C2 1.4973(12)
C2 C3 1.5142(12)
C2 H2A 0.986(18)
C2 H2B 0.966(15)
C3 C4 1.5221(11)
C3 H3A 0.973(15)
C5 H5A 0.966(18)
C5 H5B 0.926(17)
C5 H5C 0.91(2)

loop_
_geom_hbond_atom_site_label_D
_geom_hbond_atom_site_label_H
_geom_hbond_atom_site_label_A
_geom_hbond_site_symmetry_A
_geom_hbond_distance_DH
_geom_hbond_distance_HA
_geom_hbond_distance_DA
_geom_hbond_angle_DHA
O1 H1 O2 4 0.94(2) 1.73(2) 2.6527(11) 167.8(17)
O3 H3 O4 2_656 0.864(16) 1.917(16) 2.7663(11) 167.3(16)

loop_
_cod_related_entry_id
_cod_related_entry_database
_cod_related_entry_code
1 ChemSpider 21179973
